data_7206234
loop_
_publ_author_name
'SeethaLekshmi, Sunil'
'Guru Row, T. N.'

_publ_section_title
;
 Propensity of formation of zipper architecture vs. Lincoln log
 arrangement in solvated molecular complexes of melamine with
 hydroxybenzoic acids
;
_journal_issue 15
_journal_name_full CrystEngComm
_journal_page_first 4886
_journal_paper_doi 10.1039/c1ce05179b
_journal_volume 13
_journal_year 2011
_chemical_formula_moiety 'C7 H5 O4, C3 H7 N6, 2(H2 O)'
_chemical_formula_sum 'C10 H16 N6 O6'
_chemical_formula_weight 316.29
_chemical_name_systematic
;
?
;
_space_group_IT_number 14
_symmetry_cell_setting monoclinic
_symmetry_space_group_name_Hall '-P 2ybc'
_symmetry_space_group_name_H-M 'P 1 21/c 1'
_atom_sites_solution_hydrogens geom
_atom_sites_solution_primary direct
_atom_sites_solution_secondary difmap
_audit_creation_method SHELXL-97
_cell_angle_alpha 90.000
_cell_angle_beta 96.560(5)
_cell_angle_gamma 90.000
_cell_formula_units_Z 4
_cell_length_a 15.7880(10)
_cell_length_b 12.1600(10)
_cell_length_c 7.1610
_cell_measurement_reflns_used 3231
_cell_measurement_temperature 298(2)
_cell_measurement_theta_max 29.1747
_cell_measurement_theta_min 2.5925
_cell_volume 1365.78(14)
_computing_cell_refinement 'CrysAlisPro CCD (Oxford Diffraction, 2009)'
_computing_data_collection 'CrysAlisPro CCD (Oxford Diffraction, 2009)'
_computing_data_reduction 'CrysAlisPro RED (Oxford Diffraction, 2009)'
_computing_molecular_graphics 'XP Suite SHELXTL'
_computing_structure_refinement 'SHELXTL (Sheldrick, 1997)'
_computing_structure_solution 'SHELXTL (Sheldrick, 1990)'
_diffrn_ambient_temperature 298(2)
_diffrn_measured_fraction_theta_full 1.000
_diffrn_measured_fraction_theta_max 1.000
_diffrn_measurement_device_type 'Oxford Xcalibur,Eos(Nova) CCD detector'
_diffrn_measurement_method '\w scan'
_diffrn_radiation_monochromator graphite
_diffrn_radiation_source 'Enhance (Mo) X-ray Source'
_diffrn_radiation_type MoK\a
_diffrn_radiation_wavelength 0.71073
_diffrn_reflns_av_R_equivalents 0.0556
_diffrn_reflns_av_sigmaI/netI 0.0558
_diffrn_reflns_limit_h_max 18
_diffrn_reflns_limit_h_min -18
_diffrn_reflns_limit_k_max 13
_diffrn_reflns_limit_k_min -14
_diffrn_reflns_limit_l_max 8
_diffrn_reflns_limit_l_min -8
_diffrn_reflns_number 13382
_diffrn_reflns_theta_full 25.10
_diffrn_reflns_theta_max 25.10
_diffrn_reflns_theta_min 2.12
_exptl_absorpt_coefficient_mu 0.128
_exptl_absorpt_correction_T_max 0.9898
_exptl_absorpt_correction_T_min 0.9823
_exptl_absorpt_correction_type multi-scan
_exptl_absorpt_process_details 'CrysAlis RED (Oxford Diffraction,2009)'
_exptl_crystal_colour Colorless
_exptl_crystal_density_diffrn 1.538
_exptl_crystal_density_method 'not measured'
_exptl_crystal_description Needle
_exptl_crystal_F_000 664
_exptl_crystal_size_max 0.14
_exptl_crystal_size_mid 0.13
_exptl_crystal_size_min 0.08
_refine_diff_density_max 0.818
_refine_diff_density_min -0.224
_refine_diff_density_rms 0.079
_refine_ls_extinction_method SHELXL
_refine_ls_goodness_of_fit_ref 0.900
_refine_ls_hydrogen_treatment mixed
_refine_ls_matrix_type full
_refine_ls_number_parameters 223
_refine_ls_number_reflns 2437
_refine_ls_number_restraints 2
_refine_ls_restrained_S_all 0.900
_refine_ls_R_factor_all 0.1108
_refine_ls_R_factor_gt 0.0659
_refine_ls_shift/su_max 0.000
_refine_ls_shift/su_mean 0.000
_refine_ls_structure_factor_coef Fsqd
_refine_ls_weighting_details 'calc w=1/[\s^2^(Fo^2^)+(0.1030P)^2^+0.7691P] where P=(Fo^2^+2Fc^2^)/3'
_refine_ls_weighting_scheme calc
_refine_ls_wR_factor_gt 0.1608
_refine_ls_wR_factor_ref 0.1773
_reflns_number_gt 1363
_reflns_number_total 2437
_reflns_threshold_expression >2sigma(I)
_cod_data_source_file c1ce05179b.txt
_cod_data_source_block 2
_cod_depositor_comments
;
The following automatic conversions were performed:

'_symmetry_cell_setting' value 'Monoclinic' changed to 'monoclinic'
according to /home/saulius/struct/CIF-dictionaries/cif_core.dic
dictionary named 'cif_core.dic' version 2.4.1 from
2010-06-29.

'_exptl_absorpt_correction_type' value 'Multi-scan'
changed to 'multi-scan' according to
/home/saulius/struct/CIF-dictionaries/cif_core.dic dictionary named
'cif_core.dic' version 2.4.1 from 2010-06-29.

Automatic conversion script
Id: cif_fix_values 1715 2011-07-08 13:25:40Z adriana 
;
_cod_original_sg_symbol_H-M P21/c
_cod_database_code 7206234

loop_
_symmetry_equiv_pos_as_xyz
'x, y, z'
'-x, y+1/2, -z+1/2'
'-x, -y, -z'
'x, -y-1/2, z-1/2'

loop_
_atom_site_label
_atom_site_type_symbol
_atom_site_fract_x
_atom_site_fract_y
_atom_site_fract_z
_atom_site_U_iso_or_equiv
_atom_site_adp_type
_atom_site_occupancy
_atom_site_symmetry_multiplicity
_atom_site_calc_flag
_atom_site_refinement_flags
_atom_site_disorder_assembly
_atom_site_disorder_group
N21 N 0.09204(17) 0.4346(2) 0.4135(4) 0.0329(8) Uani 1 1 d . . .
H21A H 0.0707 0.4975 0.3797 0.039 Uiso 1 1 calc R . .
H21B H 0.1417 0.4308 0.4765 0.039 Uiso 1 1 calc R . .
N22 N 0.08613(18) 0.2468(2) 0.4268(4) 0.0242(7) Uani 1 1 d . . .
N23 N 0.08738(17) 0.0589(2) 0.4183(4) 0.0294(7) Uani 1 1 d . . .
H23B H 0.0642 -0.0033 0.3864 0.035 Uiso 1 1 calc R . .
H23A H 0.1371 0.0610 0.4812 0.035 Uiso 1 1 calc R . .
N24 N -0.02979(16) 0.1492(2) 0.2744(4) 0.0230(7) Uani 1 1 d . . .
N25 N -0.14406(17) 0.2501(2) 0.1476(4) 0.0310(7) Uani 1 1 d . . .
H25A H -0.1703 0.1893 0.1193 0.037 Uiso 1 1 calc R . .
H25B H -0.1689 0.3118 0.1195 0.037 Uiso 1 1 calc R . .
N26 N -0.02788(16) 0.3475(2) 0.2716(4) 0.0234(7) Uani 1 1 d . . .
C21 C 0.0486(2) 0.3437(2) 0.3685(5) 0.0223(8) Uani 1 1 d . . .
C23 C 0.04676(19) 0.1510(2) 0.3711(4) 0.0202(7) Uani 1 1 d . . .
C25 C -0.06573(19) 0.2487(2) 0.2338(4) 0.0219(7) Uani 1 1 d . . .
H22 H 0.135(3) 0.245(3) 0.491(6) 0.064(14) Uiso 1 1 d . . .
O12 O 0.36487(15) 0.39616(18) 0.2417(4) 0.0449(8) Uani 1 1 d . . .
H12 H 0.3162 0.3814 0.1963 0.067 Uiso 1 1 calc R . .
O14 O 0.62922(17) 0.2241(2) 0.4488(5) 0.0523(9) Uani 1 1 d . . .
O17A O 0.24008(15) 0.2722(2) 0.1179(4) 0.0409(7) Uani 1 1 d . . .
O17B O 0.25027(16) 0.0914(2) 0.1447(4) 0.0461(8) Uani 1 1 d . . .
C11 C 0.3739(2) 0.1984(3) 0.2406(5) 0.0287(8) Uani 1 1 d . . .
C12 C 0.4097(2) 0.3025(3) 0.2742(5) 0.0313(9) Uani 1 1 d . . .
C13 C 0.4957(2) 0.3123(3) 0.3469(5) 0.0356(9) Uani 1 1 d . . .
H13 H 0.5195 0.3814 0.3722 0.043 Uiso 1 1 calc R . .
C14 C 0.5442(2) 0.2203(3) 0.3804(5) 0.0337(9) Uani 1 1 d . . .
C15 C 0.5097(2) 0.1161(3) 0.3449(5) 0.0386(10) Uani 1 1 d . . .
H15 H 0.5432 0.0535 0.3673 0.046 Uiso 1 1 calc R . .
C16 C 0.4251(2) 0.1076(3) 0.2761(5) 0.0386(10) Uani 1 1 d . . .
H16 H 0.4017 0.0381 0.2528 0.046 Uiso 1 1 calc R . .
C17 C 0.2827(2) 0.1872(3) 0.1633(5) 0.0345(9) Uani 1 1 d . . .
H14 H 0.641(2) 0.287(2) 0.477(4) 0.010(9) Uiso 1 1 d . . .
O90 O -0.2931(2) 0.0860(3) 0.0653(5) 0.0593(9) Uani 1 1 d D . .
H90A H -0.263(2) 0.037(2) 0.036(5) 0.036(12) Uiso 1 1 d D . .
H90B H -0.317(3) 0.052(4) 0.142(6) 0.09(2) Uiso 1 1 d D . .
O91 O -0.2510(2) 0.4443(3) 0.0501(5) 0.0548(9) Uani 1 1 d . . .
H91B H -0.294(2) 0.405(2) 0.049(4) 0.007(8) Uiso 1 1 d . . .
H914 H -0.260(3) 0.484(4) 0.150(7) 0.09(2) Uiso 1 1 d . . .

loop_
_atom_site_aniso_label
_atom_site_aniso_U_11
_atom_site_aniso_U_22
_atom_site_aniso_U_33
_atom_site_aniso_U_23
_atom_site_aniso_U_13
_atom_site_aniso_U_12
N21 0.0253(15) 0.0181(14) 0.051(2) 0.0005(14) -0.0141(14) -0.0038(12)
N22 0.0197(15) 0.0210(14) 0.0300(17) 0.0025(13) -0.0044(12) -0.0001(12)
N23 0.0232(15) 0.0167(14) 0.046(2) 0.0014(13) -0.0074(13) 0.0014(12)
N24 0.0209(15) 0.0159(13) 0.0313(17) 0.0003(12) -0.0010(13) 0.0015(11)
N25 0.0231(15) 0.0190(14) 0.0471(19) 0.0002(14) -0.0120(13) 0.0006(12)
N26 0.0209(15) 0.0165(14) 0.0313(17) 0.0005(12) -0.0025(13) -0.0014(11)
C21 0.0229(18) 0.0190(16) 0.024(2) 0.0021(14) -0.0010(15) 0.0010(13)
C23 0.0189(17) 0.0180(16) 0.0235(19) 0.0005(14) 0.0015(14) -0.0002(13)
C25 0.0229(17) 0.0227(16) 0.0198(17) -0.0021(15) 0.0013(14) 0.0000(14)
O12 0.0321(15) 0.0286(14) 0.071(2) -0.0012(13) -0.0075(14) 0.0030(11)
O14 0.0224(15) 0.0467(19) 0.084(2) 0.0064(17) -0.0120(14) 0.0010(13)
O17A 0.0258(14) 0.0412(15) 0.0524(18) 0.0046(13) -0.0101(12) 0.0083(11)
O17B 0.0320(15) 0.0362(15) 0.067(2) 0.0018(14) -0.0079(13) -0.0066(12)
C11 0.032(2) 0.0239(18) 0.030(2) 0.0005(16) 0.0030(16) -0.0010(15)
C12 0.033(2) 0.0302(19) 0.031(2) 0.0023(17) 0.0036(16) 0.0098(16)
C13 0.032(2) 0.035(2) 0.038(2) 0.0028(18) -0.0006(17) -0.0045(16)
C14 0.0208(18) 0.043(2) 0.036(2) 0.0037(17) -0.0033(16) 0.0039(16)
C15 0.029(2) 0.037(2) 0.048(3) 0.0030(19) -0.0019(18) 0.0054(17)
C16 0.041(2) 0.0280(19) 0.046(3) 0.0009(18) 0.0018(19) -0.0008(17)
C17 0.031(2) 0.035(2) 0.037(2) -0.0047(18) 0.0003(17) -0.0036(17)
O90 0.063(2) 0.0392(18) 0.077(3) 0.0061(18) 0.0150(19) -0.0007(17)
O91 0.0371(18) 0.0425(17) 0.083(3) -0.0100(18) -0.0005(16) 0.0019(15)

loop_
_atom_type_symbol
_atom_type_description
_atom_type_scat_dispersion_real
_atom_type_scat_dispersion_imag
_atom_type_scat_source
C C 0.0033 0.0016 'International Tables Vol C Tables 4.2.6.8 and 6.1.1.4'
H H 0.0000 0.0000 'International Tables Vol C Tables 4.2.6.8 and 6.1.1.4'
N N 0.0061 0.0033 'International Tables Vol C Tables 4.2.6.8 and 6.1.1.4'
O O 0.0106 0.0060 'International Tables Vol C Tables 4.2.6.8 and 6.1.1.4'

loop_
_geom_angle_atom_site_label_1
_geom_angle_atom_site_label_2
_geom_angle_atom_site_label_3
_geom_angle
_geom_angle_site_symmetry_1
_geom_angle_site_symmetry_3
_geom_angle_publ_flag
C21 N21 H21A 120.0 . . ?
C21 N21 H21B 120.0 . . ?
H21A N21 H21B 120.0 . . ?
C23 N22 C21 118.9(3) . . ?
C23 N22 H22 120(3) . . ?
C21 N22 H22 121(3) . . ?
C23 N23 H23B 120.0 . . ?
C23 N23 H23A 120.0 . . ?
H23B N23 H23A 120.0 . . ?
C23 N24 C25 115.7(3) . . ?
C25 N25 H25A 120.0 . . ?
C25 N25 H25B 120.0 . . ?
H25A N25 H25B 120.0 . . ?
C21 N26 C25 115.4(3) . . ?
N21 C21 N26 121.0(3) . . ?
N21 C21 N22 117.0(3) . . ?
N26 C21 N22 122.0(3) . . ?
N23 C23 N24 120.7(3) . . ?
N23 C23 N22 117.5(3) . . ?
N24 C23 N22 121.8(3) . . ?
N25 C25 N24 117.4(3) . . ?
N25 C25 N26 116.8(3) . . ?
N24 C25 N26 125.8(3) . . ?
C12 O12 H12 109.5 . . ?
C14 O14 H14 108(2) . . ?
C16 C11 C12 118.6(3) . . ?
C16 C11 C17 121.2(3) . . ?
C12 C11 C17 120.2(3) . . ?
O12 C12 C11 122.9(3) . . ?
O12 C12 C13 117.3(3) . . ?
C11 C12 C13 119.8(3) . . ?
C14 C13 C12 119.8(3) . . ?
C14 C13 H13 120.1 . . ?
C12 C13 H13 120.1 . . ?
C13 C14 O14 122.8(3) . . ?
C13 C14 C15 121.1(3) . . ?
O14 C14 C15 116.2(3) . . ?
C16 C15 C14 118.5(3) . . ?
C16 C15 H15 120.7 . . ?
C14 C15 H15 120.7 . . ?
C15 C16 C11 122.3(3) . . ?
C15 C16 H16 118.9 . . ?
C11 C16 H16 118.9 . . ?
O17A C17 O17B 122.0(3) . . ?
O17A C17 C11 119.1(3) . . ?
O17B C17 C11 118.9(3) . . ?
H90A O90 H90B 97(4) . . ?
H91B O91 H914 97(4) . . ?

loop_
_geom_bond_atom_site_label_1
_geom_bond_atom_site_label_2
_geom_bond_distance
_geom_bond_site_symmetry_2
_geom_bond_publ_flag
N21 C21 1.320(4) . ?
N21 H21A 0.8600 . ?
N21 H21B 0.8600 . ?
N22 C23 1.359(4) . ?
N22 C21 1.362(4) . ?
N22 H22 0.85(5) . ?
N23 C23 1.315(4) . ?
N23 H23B 0.8600 . ?
N23 H23A 0.8600 . ?
N24 C23 1.323(4) . ?
N24 C25 1.354(4) . ?
N25 C25 1.318(4) . ?
N25 H25A 0.8600 . ?
N25 H25B 0.8600 . ?
N26 C21 1.324(4) . ?
N26 C25 1.356(4) . ?
O12 C12 1.347(4) . ?
O12 H12 0.8200 . ?
O14 C14 1.376(4) . ?
O14 H14 0.81(3) . ?
O17A C17 1.256(4) . ?
O17B C17 1.273(4) . ?
C11 C16 1.375(5) . ?
C11 C12 1.396(5) . ?
C11 C17 1.489(5) . ?
C12 C13 1.403(5) . ?
C13 C14 1.361(5) . ?
C13 H13 0.9300 . ?
C14 C15 1.392(5) . ?
C15 C16 1.373(5) . ?
C15 H15 0.9300 . ?
C16 H16 0.9300 . ?
O90 H90A 0.800(18) . ?
O90 H90B 0.814(19) . ?
O91 H91B 0.83(3) . ?
O91 H914 0.89(5) . ?

loop_
_geom_torsion_atom_site_label_1
_geom_torsion_atom_site_label_2
_geom_torsion_atom_site_label_3
_geom_torsion_atom_site_label_4
_geom_torsion
_geom_torsion_site_symmetry_1
_geom_torsion_site_symmetry_2
_geom_torsion_site_symmetry_3
_geom_torsion_site_symmetry_4
_geom_torsion_publ_flag
C25 N26 C21 N21 179.8(3) . . . . ?
C25 N26 C21 N22 -0.4(5) . . . . ?
C23 N22 C21 N21 -174.9(3) . . . . ?
C23 N22 C21 N26 5.3(5) . . . . ?
C25 N24 C23 N23 179.9(3) . . . . ?
C25 N24 C23 N22 0.4(5) . . . . ?
C21 N22 C23 N23 175.2(3) . . . . ?
C21 N22 C23 N24 -5.3(5) . . . . ?
C23 N24 C25 N25 -176.0(3) . . . . ?
C23 N24 C25 N26 5.0(5) . . . . ?
C21 N26 C25 N25 176.0(3) . . . . ?
C21 N26 C25 N24 -5.0(5) . . . . ?
C16 C11 C12 O12 179.2(3) . . . . ?
C17 C11 C12 O12 0.8(5) . . . . ?
C16 C11 C12 C13 -1.5(5) . . . . ?
C17 C11 C12 C13 -179.9(3) . . . . ?
O12 C12 C13 C14 -179.3(3) . . . . ?
C11 C12 C13 C14 1.5(5) . . . . ?
C12 C13 C14 O14 179.0(4) . . . . ?
C12 C13 C14 C15 -0.5(6) . . . . ?
C13 C14 C15 C16 -0.4(6) . . . . ?
O14 C14 C15 C16 -179.9(3) . . . . ?
C14 C15 C16 C11 0.3(6) . . . . ?
C12 C11 C16 C15 0.6(6) . . . . ?
C17 C11 C16 C15 179.0(4) . . . . ?
C16 C11 C17 O17A -174.0(3) . . . . ?
C12 C11 C17 O17A 4.4(5) . . . . ?
C16 C11 C17 O17B 5.9(5) . . . . ?
C12 C11 C17 O17B -175.8(3) . . . . ?

loop_
_cod_related_entry_id
_cod_related_entry_database
_cod_related_entry_code
1 ChemSpider 30653791
